data_7704920
loop_
_publ_author_name
'Yang, Lei'
'Shu, Xian-Ping'
'Fu, Meng-Yuan'
'Wang, Hao-Yu'
'Zhu, Qin-Yu'
'Dai, Jie'

_publ_section_title
;
 Molybdenum-titanium oxo-cluster, an efficient electrochemical catalyst
 for the facile preparation of black titanium dioxide film.
;
_journal_issue 30
_journal_name_full 'Dalton transactions (Cambridge, England : 2003)'
_journal_page_first 10516
_journal_page_last 10522
_journal_paper_doi 10.1039/d0dt01959c
_journal_volume 49
_journal_year 2020
_chemical_formula_sum 'C25 H47 Br Mo2 O14 Ti2'
_chemical_formula_weight 939.21
_space_group_crystal_system orthorhombic
_space_group_IT_number 61
_space_group_name_Hall '-P 2ac 2ab'
_space_group_name_H-M_alt 'P b c a'
_atom_sites_solution_hydrogens geom
_audit_creation_method SHELXL-2016/6
_audit_update_record
;
2020-07-05 deposited with the CCDC.	2020-07-08 downloaded from the CCDC.
;
_cell_angle_alpha 90
_cell_angle_beta 90
_cell_angle_gamma 90
_cell_formula_units_Z 8
_cell_length_a 11.6103(8)
_cell_length_b 19.6212(14)
_cell_length_c 31.014(2)
_cell_measurement_reflns_used 9180
_cell_measurement_temperature 192(2)
_cell_measurement_theta_max 25.15
_cell_measurement_theta_min 2.42
_cell_volume 7065.2(8)
_computing_cell_refinement 'Bruker SAINT'
_computing_data_collection 'Bruker APEX2'
_computing_data_reduction 'Bruker SAINT'
_computing_molecular_graphics 'Bruker SHELXTL'
_computing_publication_material 'Bruker SHELXTL'
_computing_structure_refinement 'SHELXL-2016/6 (Sheldrick, 2016)'
_computing_structure_solution 'SHELXT 2014/5 (Sheldrick, 2014)'
_diffrn_ambient_temperature 192(2)
_diffrn_measured_fraction_theta_full 0.999
_diffrn_measured_fraction_theta_max 0.995
_diffrn_measurement_device_type 'Bruker APEX-II CCD'
_diffrn_measurement_method '\f and \w scans'
_diffrn_radiation_type MoK\a
_diffrn_radiation_wavelength 0.71073
_diffrn_reflns_av_R_equivalents 0.0974
_diffrn_reflns_av_unetI/netI 0.0478
_diffrn_reflns_Laue_measured_fraction_full 0.999
_diffrn_reflns_Laue_measured_fraction_max 0.995
_diffrn_reflns_limit_h_max 15
_diffrn_reflns_limit_h_min -13
_diffrn_reflns_limit_k_max 25
_diffrn_reflns_limit_k_min -25
_diffrn_reflns_limit_l_max 39
_diffrn_reflns_limit_l_min -38
_diffrn_reflns_number 105608
_diffrn_reflns_point_group_measured_fraction_full 0.999
_diffrn_reflns_point_group_measured_fraction_max 0.995
_diffrn_reflns_theta_full 25.242
_diffrn_reflns_theta_max 27.570
_diffrn_reflns_theta_min 2.191
_exptl_absorpt_coefficient_mu 2.320
_exptl_absorpt_correction_T_max 0.7456
_exptl_absorpt_correction_T_min 0.4865
_exptl_absorpt_correction_type multi-scan
_exptl_absorpt_process_details 'SADABS-2014/5 - Bruker AXS area detector scaling and absorption correction'
_exptl_crystal_colour orange
_exptl_crystal_density_diffrn 1.766
_exptl_crystal_description block
_exptl_crystal_F_000 3776
_exptl_crystal_size_max 0.030
_exptl_crystal_size_mid 0.020
_exptl_crystal_size_min 0.014
_refine_diff_density_max 2.156
_refine_diff_density_min -1.768
_refine_diff_density_rms 0.116
_refine_ls_extinction_coef 0.00090(10)
_refine_ls_extinction_expression Fc^*^=kFc[1+0.001xFc^2^\l^3^/sin(2\q)]^-1/4^
_refine_ls_extinction_method 'SHELXL-2016/6 (Sheldrick 2016)'
_refine_ls_goodness_of_fit_ref 1.145
_refine_ls_hydrogen_treatment constr
_refine_ls_matrix_type full
_refine_ls_number_parameters 486
_refine_ls_number_reflns 8134
_refine_ls_number_restraints 135
_refine_ls_restrained_S_all 1.149
_refine_ls_R_factor_all 0.1097
_refine_ls_R_factor_gt 0.0633
_refine_ls_shift/su_max 0.016
_refine_ls_shift/su_mean 0.000
_refine_ls_structure_factor_coef Fsqd
_refine_ls_weighting_details 'w=1/[\s^2^(Fo^2^)+(0.0452P)^2^+30.6360P] where P=(Fo^2^+2Fc^2^)/3'
_refine_ls_weighting_scheme calc
_refine_ls_wR_factor_gt 0.1370
_refine_ls_wR_factor_ref 0.1572
_reflns_Friedel_coverage 0.000
_reflns_number_gt 5488
_reflns_number_total 8134
_reflns_threshold_expression 'I > 2\s(I)'
_cod_data_source_file d0dt01959c3.cif
_cod_data_source_block 4
_cod_depositor_comments
;Adding full bibliography for 7704919--7704922.cif.

 Adding full bibliography for 7704919--7704922.cif.
;
_cod_original_cell_volume 7065.3(8)
_cod_database_code 7704920
_shelx_shelxl_version_number 2016/6
_shelx_space_group_comment
;
The symmetry employed for this shelxl refinement is uniquely defined
by the following loop, which should always be used as a source of
symmetry information in preference to the above space-group names.
They are only intended as comments.
;
_shelx_estimated_absorpt_t_min 0.934
_shelx_estimated_absorpt_t_max 0.968

loop_
_space_group_symop_operation_xyz
'x, y, z'
'-x+1/2, -y, z+1/2'
'-x, y+1/2, -z+1/2'
'x+1/2, -y+1/2, -z'
'-x, -y, -z'
'x-1/2, y, -z-1/2'
'x, -y-1/2, z-1/2'
'-x-1/2, y-1/2, z'

loop_
_atom_site_label
_atom_site_type_symbol
_atom_site_fract_x
_atom_site_fract_y
_atom_site_fract_z
_atom_site_U_iso_or_equiv
_atom_site_adp_type
_atom_site_occupancy
_atom_site_site_symmetry_order
_atom_site_calc_flag
_atom_site_refinement_flags_posn
_atom_site_refinement_flags_adp
_atom_site_refinement_flags_occupancy
_atom_site_disorder_assembly
_atom_site_disorder_group
Mo1 Mo 0.41753(13) 0.38959(11) 0.52242(7) 0.0390(4) Uani 0.7084(16) 1 d . . P A 1
Mo2 Mo 0.39174(6) 0.47963(4) 0.46297(2) 0.0352(2) Uani 0.7084(16) 1 d . U P A 1
Mo1' Mo 0.4567(3) 0.3797(2) 0.51813(17) 0.0361(8) Uani 0.2916(16) 1 d . . P A 2
Mo2' Mo 0.49246(13) 0.45524(8) 0.45177(5) 0.0321(5) Uani 0.2916(16) 1 d . U P A 2
Br1 Br 0.13864(8) 0.29018(5) 0.22788(3) 0.0831(3) Uani 1 1 d . . . . .
Ti1 Ti 0.35743(10) 0.61892(6) 0.40774(4) 0.0437(3) Uani 1 1 d . . . . .
Ti2 Ti 0.59717(10) 0.56079(6) 0.37751(4) 0.0474(3) Uani 1 1 d . . . . .
O1 O 0.4833(3) 0.55307(18) 0.42804(12) 0.0369(9) Uani 1 1 d . . . . .
O2 O 0.3094(3) 0.5445(2) 0.36348(12) 0.0420(9) Uani 1 1 d . . . . .
O3 O 0.4811(4) 0.5039(2) 0.34277(13) 0.0456(10) Uani 1 1 d . . . . .
O4 O 0.6672(4) 0.6214(2) 0.42096(14) 0.0509(11) Uani 1 1 d . U . . .
O5 O 0.4347(4) 0.6738(2) 0.45102(14) 0.0497(10) Uani 1 1 d . . . . .
O6 O 0.4802(4) 0.6374(2) 0.36569(12) 0.0463(10) Uani 1 1 d . . . . .
O7 O 0.3739(4) 0.3192(2) 0.49689(14) 0.0516(11) Uani 1 1 d . . . . .
O8 O 0.3550(6) 0.4284(5) 0.4221(3) 0.043(2) Uani 0.7084(16) 1 d . U P A 1
O8' O 0.4036(14) 0.4196(12) 0.4164(7) 0.035(4) Uani 0.2916(16) 1 d . . P A 2
O9 O 0.2793(4) 0.5591(3) 0.45112(18) 0.0391(13) Uani 0.7084(16) 1 d . U P A 1
O9' O 0.2353(13) 0.5955(8) 0.4386(5) 0.046(3) Uani 0.2916(16) 1 d . U P A 2
O10 O 0.2550(5) 0.6766(3) 0.3911(2) 0.0898(19) Uani 1 1 d . . . . .
O11 O 0.2975(5) 0.4547(3) 0.51109(17) 0.0410(13) Uani 0.7084(16) 1 d . . P A 1
O12 O 0.5317(4) 0.4390(3) 0.48808(16) 0.0350(12) Uani 0.7084(16) 1 d . . P A 1
O13 O 0.6803(6) 0.4876(4) 0.3872(2) 0.0523(16) Uani 0.7084(16) 1 d . U P A 1
O14 O 0.6759(9) 0.5901(5) 0.3291(3) 0.065(3) Uani 0.7084(16) 1 d . U P A 1
O11' O 0.3980(11) 0.4708(6) 0.5041(4) 0.038(3) Uani 0.2916(16) 1 d . . P A 2
O12' O 0.5839(11) 0.3850(7) 0.4784(4) 0.038(3) Uani 0.2916(16) 1 d . . P A 2
O13' O 0.6303(12) 0.4741(7) 0.4094(4) 0.036(3) Uani 0.2916(16) 1 d . U P A 2
O14' O 0.699(2) 0.5630(11) 0.3414(7) 0.054(5) Uani 0.2916(16) 1 d . U P A 2
C1 C 0.3715(5) 0.5043(3) 0.34276(18) 0.0401(13) Uani 1 1 d . . . . .
C2 C 0.3144(5) 0.4519(3) 0.31497(19) 0.0424(14) Uani 1 1 d . . . . .
C3 C 0.4299(13) 0.7944(5) 0.4555(5) 0.160(6) Uani 1 1 d . . . . .
H3A H 0.508700 0.801442 0.465943 0.240 Uiso 1 1 calc R U . . .
H3B H 0.381358 0.832604 0.464786 0.240 Uiso 1 1 calc R U . . .
H3C H 0.430114 0.791846 0.423988 0.240 Uiso 1 1 calc R U . . .
C4 C 0.1961(6) 0.4457(4) 0.3150(2) 0.0539(16) Uani 1 1 d . . . . .
H4 H 0.150947 0.474655 0.332837 0.065 Uiso 1 1 calc R U . . .
C5 C 0.2089(6) 0.3564(3) 0.2634(2) 0.0511(16) Uani 1 1 d . . . . .
C6 C 0.1427(6) 0.3974(4) 0.2891(2) 0.0609(19) Uani 1 1 d . . . . .
H6 H 0.061277 0.392817 0.289309 0.073 Uiso 1 1 calc R U . . .
C7 C 0.3794(6) 0.4103(4) 0.2891(2) 0.0578(18) Uani 1 1 d . . . . .
H7 H 0.460877 0.414373 0.288850 0.069 Uiso 1 1 calc R U . . .
C8 C 0.3255(6) 0.3620(4) 0.2632(2) 0.065(2) Uani 1 1 d . . . . .
H8 H 0.370325 0.332917 0.245285 0.078 Uiso 1 1 calc R U . . .
C9 C 0.1659(11) 0.5581(7) 0.4650(4) 0.133(3) Uani 1 1 d D U . . .
H9 H 0.175828 0.526510 0.490012 0.159 Uiso 1 1 calc R U . A 1
C10 C 0.7163(9) 0.4236(6) 0.4018(4) 0.101(3) Uani 1 1 d D . . . .
H10 H 0.709920 0.427691 0.433817 0.121 Uiso 1 1 calc R U . A 1
C11 C 0.7908(8) 0.6373(6) 0.4212(3) 0.099(3) Uani 1 1 d . . . . .
H11A H 0.824006 0.625555 0.449642 0.119 Uiso 1 1 calc R U . . .
H11B H 0.830522 0.609588 0.399010 0.119 Uiso 1 1 calc R U . . .
C12 C 0.4713(8) 0.6785(5) 0.3279(3) 0.085(3) Uani 1 1 d . . . . .
H12A H 0.389779 0.690933 0.322889 0.102 Uiso 1 1 calc R U . . .
H12B H 0.499245 0.652707 0.302596 0.102 Uiso 1 1 calc R U . . .
C13 C 0.8086(11) 0.7072(8) 0.4127(5) 0.158(6) Uani 1 1 d . U . . .
H13A H 0.794411 0.716276 0.382067 0.238 Uiso 1 1 calc R U . . .
H13B H 0.888175 0.719410 0.419837 0.238 Uiso 1 1 calc R U . . .
H13C H 0.755553 0.734372 0.430232 0.238 Uiso 1 1 calc R U . . .
C14 C 0.7471(12) 0.5625(9) 0.2965(4) 0.160(6) Uani 1 1 d D . . . .
H14 H 0.723477 0.513613 0.294021 0.192 Uiso 1 1 calc R U . A 1
C15 C 0.1512(10) 0.7082(7) 0.3791(5) 0.127(4) Uani 1 1 d D U . . .
H15 H 0.092943 0.696931 0.401764 0.153 Uiso 1 1 calc R U . . .
C16 C 0.3849(8) 0.7317(4) 0.4731(3) 0.073(2) Uani 1 1 d . . . . .
H16A H 0.300105 0.730877 0.469809 0.088 Uiso 1 1 calc R U . . .
H16B H 0.403061 0.729091 0.504234 0.088 Uiso 1 1 calc R U . . .
C17 C 0.0991(11) 0.6079(7) 0.4856(4) 0.133(3) Uani 1 1 d D U . . .
H17A H 0.147150 0.647676 0.492056 0.199 Uiso 1 1 calc R U . . .
H17B H 0.068082 0.589255 0.512559 0.199 Uiso 1 1 calc R U . . .
H17C H 0.035503 0.621456 0.466747 0.199 Uiso 1 1 calc R U . . .
C18 C 0.1071(14) 0.6852(10) 0.3393(7) 0.224(10) Uani 1 1 d . . . . .
H18A H 0.046421 0.716256 0.329516 0.336 Uiso 1 1 calc R U . . .
H18B H 0.074987 0.639312 0.342879 0.336 Uiso 1 1 calc R U . . .
H18C H 0.169124 0.683943 0.317911 0.336 Uiso 1 1 calc R U . . .
C19 C 0.5408(11) 0.7407(6) 0.3336(5) 0.143(5) Uani 1 1 d . . . . .
H19A H 0.518391 0.763504 0.360404 0.214 Uiso 1 1 calc R U . . .
H19B H 0.527564 0.771478 0.309166 0.214 Uiso 1 1 calc R U . . .
H19C H 0.622554 0.728537 0.334857 0.214 Uiso 1 1 calc R U . . .
C20 C 0.8321(13) 0.4123(9) 0.3955(7) 0.214(9) Uani 1 1 d D U . . .
H20A H 0.847275 0.406218 0.364622 0.321 Uiso 1 1 calc R U . . .
H20B H 0.855517 0.371138 0.411104 0.321 Uiso 1 1 calc R U . . .
H20C H 0.876026 0.451419 0.406203 0.321 Uiso 1 1 calc R U . . .
C21 C 0.0906(9) 0.5146(7) 0.4386(4) 0.134(5) Uani 1 1 d D U . . .
H21A H 0.079909 0.535510 0.410162 0.201 Uiso 1 1 calc R U . . .
H21B H 0.015689 0.509755 0.452813 0.201 Uiso 1 1 calc R U . . .
H21C H 0.126028 0.469600 0.435177 0.201 Uiso 1 1 calc R U . . .
C22 C 0.8657(12) 0.5610(12) 0.3032(5) 0.229(10) Uani 1 1 d D U . . .
H22A H 0.892128 0.606287 0.312118 0.344 Uiso 1 1 calc R U . . .
H22B H 0.904457 0.547881 0.276398 0.344 Uiso 1 1 calc R U . . .
H22C H 0.883829 0.527803 0.325811 0.344 Uiso 1 1 calc R U . . .
C23 C 0.7078(16) 0.5942(9) 0.2572(6) 0.204(8) Uani 1 1 d . U . . .
H23A H 0.680749 0.640479 0.263520 0.306 Uiso 1 1 calc R U . . .
H23B H 0.644436 0.567454 0.244989 0.306 Uiso 1 1 calc R U . . .
H23C H 0.771374 0.596278 0.236509 0.306 Uiso 1 1 calc R U . . .
C24 C 0.1619(15) 0.7783(8) 0.3780(6) 0.179(7) Uani 1 1 d D U . . .
H24A H 0.148045 0.796861 0.406870 0.269 Uiso 1 1 calc R U . . .
H24B H 0.105376 0.797173 0.357805 0.269 Uiso 1 1 calc R U . . .
H24C H 0.239716 0.790470 0.368548 0.269 Uiso 1 1 calc R U . . .
C25 C 0.6385(18) 0.3693(11) 0.3918(8) 0.164(8) Uani 0.7084(16) 1 d D U P A 1
H25A H 0.657891 0.350105 0.363595 0.246 Uiso 0.7084(16) 1 calc R U P A 1
H25B H 0.559495 0.386872 0.391248 0.246 Uiso 0.7084(16) 1 calc R U P A 1
H25C H 0.644763 0.333730 0.413905 0.246 Uiso 0.7084(16) 1 calc R U P A 1
C25' C 0.677(3) 0.386(2) 0.3615(11) 0.127(14) Uani 0.2916(16) 1 d D U P A 2
H25D H 0.714771 0.405566 0.336107 0.190 Uiso 0.2916(16) 1 calc R U P A 2
H25E H 0.592994 0.390821 0.358408 0.190 Uiso 0.2916(16) 1 calc R U P A 2
H25F H 0.696551 0.337700 0.363903 0.190 Uiso 0.2916(16) 1 calc R U P A 2

loop_
_atom_site_aniso_label
_atom_site_aniso_U_11
_atom_site_aniso_U_22
_atom_site_aniso_U_33
_atom_site_aniso_U_23
_atom_site_aniso_U_13
_atom_site_aniso_U_12
Mo1 0.0411(9) 0.0348(7) 0.0412(6) 0.0014(5) -0.0039(7) -0.0087(6)
Mo2 0.0329(4) 0.0347(4) 0.0379(4) 0.0008(3) -0.0039(3) -0.0044(3)
Mo1' 0.040(2) 0.0300(15) 0.0381(14) 0.0001(10) -0.0011(16) -0.0057(15)
Mo2' 0.0294(9) 0.0325(9) 0.0345(9) -0.0008(6) -0.0006(7) -0.0008(6)
Br1 0.0752(6) 0.0749(6) 0.0993(7) -0.0385(5) -0.0208(5) -0.0039(4)
Ti1 0.0493(7) 0.0359(6) 0.0460(6) 0.0006(5) 0.0022(5) -0.0016(5)
Ti2 0.0415(6) 0.0511(7) 0.0496(6) 0.0040(5) -0.0036(5) -0.0065(5)
O1 0.042(2) 0.033(2) 0.036(2) 0.0020(16) -0.0047(17) -0.0066(17)
O2 0.042(2) 0.041(2) 0.042(2) -0.0015(18) -0.0055(18) 0.0017(19)
O3 0.041(2) 0.052(3) 0.044(2) -0.0029(19) -0.0022(19) -0.0007(19)
O4 0.040(2) 0.056(3) 0.057(3) -0.001(2) -0.003(2) -0.014(2)
O5 0.052(3) 0.043(2) 0.054(3) -0.007(2) 0.001(2) -0.005(2)
O6 0.056(3) 0.045(2) 0.038(2) 0.0119(18) -0.0038(19) -0.006(2)
O7 0.059(3) 0.040(2) 0.056(3) 0.001(2) -0.006(2) -0.016(2)
O8 0.034(5) 0.052(5) 0.044(4) 0.001(3) -0.004(4) -0.010(4)
O8' 0.024(10) 0.044(9) 0.037(8) -0.004(6) 0.012(9) -0.005(9)
O9 0.029(3) 0.043(3) 0.045(3) 0.000(3) -0.001(2) 0.000(2)
O9' 0.046(4) 0.046(4) 0.046(4) 0.0002(10) -0.0001(10) -0.0002(10)
O10 0.062(3) 0.062(3) 0.146(5) -0.028(3) -0.041(4) 0.025(3)
O11 0.034(3) 0.044(3) 0.044(3) 0.008(3) 0.000(2) -0.005(3)
O12 0.036(3) 0.036(3) 0.033(3) 0.003(2) -0.001(2) -0.003(2)
O13 0.037(3) 0.060(4) 0.060(4) -0.005(3) 0.000(3) 0.002(3)
O14 0.057(5) 0.083(7) 0.053(5) 0.002(4) 0.016(4) -0.008(5)
O11' 0.038(8) 0.036(7) 0.038(7) 0.002(6) -0.002(6) 0.005(6)
O12' 0.034(7) 0.043(8) 0.036(7) 0.001(6) 0.000(6) 0.011(6)
O13' 0.031(7) 0.038(7) 0.038(7) -0.001(6) -0.002(6) 0.013(6)
O14' 0.047(10) 0.055(11) 0.058(12) 0.004(9) 0.006(8) 0.004(9)
C1 0.039(3) 0.046(3) 0.036(3) 0.006(3) -0.007(3) -0.001(3)
C2 0.045(3) 0.043(3) 0.040(3) 0.000(3) -0.007(3) 0.001(3)
C3 0.210(15) 0.037(5) 0.234(16) -0.023(7) 0.071(13) -0.019(7)
C4 0.046(4) 0.056(4) 0.059(4) -0.012(3) -0.006(3) 0.000(3)
C5 0.052(4) 0.045(4) 0.056(4) -0.009(3) -0.010(3) -0.003(3)
C6 0.048(4) 0.062(5) 0.073(5) -0.017(4) -0.013(4) -0.002(3)
C7 0.045(4) 0.071(5) 0.058(4) -0.016(4) 0.002(3) 0.000(3)
C8 0.054(4) 0.079(5) 0.062(4) -0.027(4) 0.010(4) -0.003(4)
C9 0.133(3) 0.133(3) 0.133(3) 0.0001(10) 0.0006(10) 0.0007(10)
C10 0.097(8) 0.099(8) 0.106(8) -0.002(6) 0.015(6) 0.035(6)
C11 0.076(6) 0.131(9) 0.088(6) -0.010(6) 0.010(5) -0.053(6)
C12 0.100(7) 0.092(7) 0.063(5) 0.038(5) 0.000(5) 0.001(5)
C13 0.107(9) 0.182(14) 0.186(14) 0.005(11) -0.005(9) -0.070(10)
C14 0.129(11) 0.231(17) 0.119(10) 0.042(11) 0.071(9) 0.029(11)
C15 0.083(7) 0.123(9) 0.176(11) 0.058(8) 0.000(7) 0.037(7)
C16 0.084(6) 0.057(5) 0.079(5) -0.021(4) 0.015(4) -0.002(4)
C17 0.133(3) 0.133(3) 0.133(3) 0.0001(10) 0.0006(10) 0.0007(10)
C18 0.185(17) 0.211(19) 0.28(2) 0.029(17) -0.160(17) 0.019(14)
C19 0.142(10) 0.102(9) 0.185(13) 0.083(9) 0.005(10) -0.036(8)
C20 0.116(11) 0.190(16) 0.34(2) -0.038(16) -0.030(14) 0.054(11)
C21 0.091(8) 0.156(11) 0.156(11) -0.014(9) 0.013(7) -0.063(8)
C22 0.130(13) 0.35(2) 0.209(17) -0.107(17) 0.085(12) -0.022(14)
C23 0.204(8) 0.204(8) 0.203(8) -0.001(2) 0.002(2) 0.000(2)
C24 0.180(7) 0.178(7) 0.180(7) 0.000(2) 0.000(2) 0.002(2)
C25 0.164(9) 0.163(9) 0.164(9) 0.000(2) 0.000(2) 0.000(2)
C25' 0.127(14) 0.127(14) 0.127(14) 0.000(2) 0.000(2) 0.000(2)

loop_
_atom_type_symbol
_atom_type_description
_atom_type_scat_dispersion_real
_atom_type_scat_dispersion_imag
_atom_type_scat_source
C C 0.0033 0.0016 'International Tables Vol C Tables 4.2.6.8 and 6.1.1.4'
H H 0.0000 0.0000 'International Tables Vol C Tables 4.2.6.8 and 6.1.1.4'
O O 0.0106 0.0060 'International Tables Vol C Tables 4.2.6.8 and 6.1.1.4'
Ti Ti 0.2776 0.4457 'International Tables Vol C Tables 4.2.6.8 and 6.1.1.4'
Br Br -0.2901 2.4595 'International Tables Vol C Tables 4.2.6.8 and 6.1.1.4'
Mo Mo -1.6832 0.6857 'International Tables Vol C Tables 4.2.6.8 and 6.1.1.4'

loop_
_geom_angle_atom_site_label_1
_geom_angle_atom_site_label_2
_geom_angle_atom_site_label_3
_geom_angle
_geom_angle_site_symmetry_1
_geom_angle_site_symmetry_3
_geom_angle_publ_flag
O7 Mo1 O11 104.0(2) . . ?
O7 Mo1 O12 110.9(2) . . ?
O11 Mo1 O12 93.6(2) . . ?
O7 Mo1 O4 100.1(2) . 5_666 ?
O11 Mo1 O4 82.9(2) . 5_666 ?
O12 Mo1 O4 148.6(2) . 5_666 ?
O7 Mo1 O1 154.4(2) . 5_666 ?
O11 Mo1 O1 99.5(2) . 5_666 ?
O12 Mo1 O1 76.99(19) . 5_666 ?
O4 Mo1 O1 72.91(16) 5_666 5_666 ?
O7 Mo1 O5 87.1(2) . 5_666 ?
O11 Mo1 O5 167.6(2) . 5_666 ?
O12 Mo1 O5 87.5(2) . 5_666 ?
O4 Mo1 O5 89.69(19) 5_666 5_666 ?
O1 Mo1 O5 68.64(15) 5_666 5_666 ?
O7 Mo1 Mo2 101.13(18) . . ?
O11 Mo1 Mo2 47.79(17) . . ?
O12 Mo1 Mo2 49.33(16) . . ?
O4 Mo1 Mo2 129.67(15) 5_666 . ?
O1 Mo1 Mo2 102.00(12) 5_666 . ?
O5 Mo1 Mo2 136.34(13) 5_666 . ?
O7 Mo1 Ti2 133.05(18) . 5_666 ?
O11 Mo1 Ti2 86.43(18) . 5_666 ?
O12 Mo1 Ti2 113.95(17) . 5_666 ?
O4 Mo1 Ti2 34.88(12) 5_666 5_666 ?
O1 Mo1 Ti2 38.57(10) 5_666 5_666 ?
O5 Mo1 Ti2 81.82(13) 5_666 5_666 ?
Mo2 Mo1 Ti2 118.15(7) . 5_666 ?
O8 Mo2 O11 106.9(3) . . ?
O8 Mo2 O12 105.5(3) . . ?
O11 Mo2 O12 93.4(2) . . ?
O8 Mo2 O9 99.1(3) . . ?
O11 Mo2 O9 88.3(2) . . ?
O12 Mo2 O9 153.7(2) . . ?
O8 Mo2 O1 98.7(3) . . ?
O11 Mo2 O1 150.5(2) . . ?
O12 Mo2 O1 93.68(18) . . ?
O9 Mo2 O1 73.10(18) . . ?
O8 Mo2 O12 169.5(3) . 5_666 ?
O11 Mo2 O12 83.5(2) . 5_666 ?
O12 Mo2 O12 73.2(2) . 5_666 ?
O9 Mo2 O12 81.0(2) . 5_666 ?
O1 Mo2 O12 71.22(16) . 5_666 ?
O8 Mo2 Mo1 99.2(3) . . ?
O11 Mo2 Mo1 48.05(17) . . ?
O12 Mo2 Mo1 48.89(15) . . ?
O9 Mo2 Mo1 136.01(16) . . ?
O1 Mo2 Mo1 141.74(11) . . ?
O12 Mo2 Mo1 87.70(13) 5_666 . ?
O8 Mo2 Ti1 94.3(3) . . ?
O11 Mo2 Ti1 123.79(17) . . ?
O12 Mo2 Ti1 130.51(15) . . ?
O9 Mo2 Ti1 36.32(15) . . ?
O1 Mo2 Ti1 37.86(11) . . ?
O12 Mo2 Ti1 79.49(12) 5_666 . ?
Mo1 Mo2 Ti1 165.95(6) . . ?
O7 Mo1' O5 100.9(3) . 5_666 ?
O7 Mo1' O12' 103.2(5) . . ?
O5 Mo1' O12' 81.0(4) 5_666 . ?
O7 Mo1' O11' 111.2(5) . . ?
O5 Mo1' O11' 147.7(5) 5_666 . ?
O12' Mo1' O11' 94.3(6) . . ?
O7 Mo1' O1 153.6(3) . 5_666 ?
O5 Mo1' O1 75.1(2) 5_666 5_666 ?
O7 Mo1' O4 87.6(3) . 5_666 ?
O5 Mo1' O4 89.8(3) 5_666 5_666 ?
O1 Mo1' O4 66.45(19) 5_666 5_666 ?
O7 Mo1' Mo2' 100.8(3) . . ?
O5 Mo1' Mo2' 127.9(2) 5_666 . ?
O12' Mo1' Mo2' 48.1(4) . . ?
O11' Mo1' Mo2' 49.7(4) . . ?
O1 Mo1' Mo2' 101.9(2) 5_666 . ?
O4 Mo1' Mo2' 137.7(2) 5_666 . ?
O7 Mo1' Ti1 133.7(3) . 5_666 ?
O5 Mo1' Ti1 35.20(16) 5_666 5_666 ?
O1 Mo1' Ti1 40.39(13) 5_666 5_666 ?
O4 Mo1' Ti1 80.49(18) 5_666 5_666 ?
O8' Mo2' O12' 108.9(9) . . ?
O8' Mo2' O11' 105.3(7) . . ?
O12' Mo2' O11' 93.7(5) . . ?
O8' Mo2' O1 97.1(8) . . ?
O12' Mo2' O1 148.1(4) . . ?
O11' Mo2' O1 96.9(4) . . ?
O8' Mo2' O13' 97.7(7) . . ?
O12' Mo2' O13' 88.5(5) . . ?
O11' Mo2' O13' 154.8(5) . . ?
O1 Mo2' O13' 69.6(4) . . ?
O8' Mo2' O11' 167.1(8) . 5_666 ?
O12' Mo2' O11' 84.0(5) . 5_666 ?
O11' Mo2' O11' 74.3(6) . 5_666 ?
O1 Mo2' O11' 70.3(3) . 5_666 ?
O13' Mo2' O11' 81.0(5) . 5_666 ?
O8' Mo2' Mo1' 100.7(8) . . ?
O12' Mo2' Mo1' 48.2(4) . . ?
O11' Mo2' Mo1' 49.0(4) . . ?
O1 Mo2' Mo1' 144.68(16) . . ?
O13' Mo2' Mo1' 136.4(4) . . ?
O11' Mo2' Mo1' 88.7(3) 5_666 . ?
O10 Ti1 O9' 77.3(6) . . ?
O10 Ti1 O5 99.4(2) . . ?
O9' Ti1 O5 98.1(5) . . ?
O10 Ti1 O6 100.4(3) . . ?
O9' Ti1 O6 170.7(5) . . ?
O5 Ti1 O6 91.23(18) . . ?
O10 Ti1 O9 105.9(3) . . ?
O5 Ti1 O9 94.0(2) . . ?
O6 Ti1 O9 151.9(2) . . ?
O10 Ti1 O1 178.0(2) . . ?
O9' Ti1 O1 104.0(5) . . ?
O5 Ti1 O1 78.90(17) . . ?
O6 Ti1 O1 78.64(16) . . ?
O9 Ti1 O1 75.37(19) . . ?
O10 Ti1 O2 94.5(2) . . ?
O9' Ti1 O2 87.7(5) . . ?
O5 Ti1 O2 165.86(18) . . ?
O6 Ti1 O2 83.46(17) . . ?
O9 Ti1 O2 84.87(19) . . ?
O1 Ti1 O2 87.19(15) . . ?
O10 Ti1 Ti2 139.4(2) . . ?
O9' Ti1 Ti2 140.7(5) . . ?
O5 Ti1 Ti2 89.90(14) . . ?
O6 Ti1 Ti2 39.54(12) . . ?
O9 Ti1 Ti2 112.84(17) . . ?
O1 Ti1 Ti2 39.95(11) . . ?
O2 Ti1 Ti2 77.65(12) . . ?
O10 Ti1 Mo1' 133.3(2) . 5_666 ?
O5 Ti1 Mo1' 34.34(15) . 5_666 ?
O6 Ti1 Mo1' 89.18(15) . 5_666 ?
O9 Ti1 Mo1' 79.95(18) . 5_666 ?
O1 Ti1 Mo1' 45.07(13) . 5_666 ?
O2 Ti1 Mo1' 132.11(14) . 5_666 ?
Ti2 Ti1 Mo1' 67.39(7) . 5_666 ?
O10 Ti1 Mo2 142.7(2) . . ?
O5 Ti1 Mo2 92.59(14) . . ?
O6 Ti1 Mo2 114.58(13) . . ?
O9 Ti1 Mo2 37.70(16) . . ?
O1 Ti1 Mo2 38.80(10) . . ?
O2 Ti1 Mo2 77.88(11) . . ?
Ti2 Ti1 Mo2 75.17(3) . . ?
O13 Ti2 O14 96.9(4) . . ?
O14' Ti2 O4 99.0(9) . . ?
O13 Ti2 O4 98.6(3) . . ?
O14 Ti2 O4 99.5(4) . . ?
O14' Ti2 O13' 102.9(8) . . ?
O4 Ti2 O13' 95.4(4) . . ?
O14' Ti2 O3 97.3(9) . . ?
O13 Ti2 O3 90.3(2) . . ?
O14 Ti2 O3 93.8(3) . . ?
O4 Ti2 O3 162.96(18) . . ?
O13' Ti2 O3 85.6(4) . . ?
O14' Ti2 O1 173.2(7) . . ?
O13 Ti2 O1 99.4(3) . . ?
O14 Ti2 O1 163.7(3) . . ?
O4 Ti2 O1 77.80(16) . . ?
O13' Ti2 O1 71.6(4) . . ?
O3 Ti2 O1 86.45(16) . . ?
O14' Ti2 O6 109.6(7) . . ?
O13 Ti2 O6 171.9(3) . . ?
O14 Ti2 O6 87.4(3) . . ?
O4 Ti2 O6 87.35(18) . . ?
O13' Ti2 O6 146.5(4) . . ?
O3 Ti2 O6 82.60(17) . . ?
O1 Ti2 O6 76.44(16) . . ?
O14' Ti2 Ti1 146.6(7) . . ?
O13 Ti2 Ti1 136.9(3) . . ?
O14 Ti2 Ti1 124.5(3) . . ?
O4 Ti2 Ti1 86.73(13) . . ?
O13' Ti2 Ti1 109.2(4) . . ?
O3 Ti2 Ti1 76.93(12) . . ?
O1 Ti2 Ti1 39.80(11) . . ?
O6 Ti2 Ti1 37.44(11) . . ?
O13 Ti2 Mo1 96.3(2) . 5_666 ?
O14 Ti2 Mo1 135.0(3) . 5_666 ?
O4 Ti2 Mo1 35.95(13) . 5_666 ?
O3 Ti2 Mo1 128.88(13) . 5_666 ?
O1 Ti2 Mo1 42.44(11) . 5_666 ?
O6 Ti2 Mo1 85.24(12) . 5_666 ?
Ti1 Ti2 Mo1 64.02(4) . 5_666 ?
Ti1 O1 Ti2 100.25(16) . . ?
Ti1 O1 Mo2' 137.3(2) . . ?
Ti2 O1 Mo2' 107.94(18) . . ?
Ti1 O1 Mo2 103.35(17) . . ?
Ti2 O1 Mo2 140.5(2) . . ?
Ti1 O1 Mo1 105.20(17) . 5_666 ?
Ti2 O1 Mo1 98.99(16) . 5_666 ?
Mo2 O1 Mo1 104.69(16) . 5_666 ?
Ti1 O1 Mo1' 94.54(18) . 5_666 ?
Ti2 O1 Mo1' 108.95(19) . 5_666 ?
Mo2 O1 Mo1' 100.3(2) . 5_666 ?
Mo1 O1 Mo1' 13.17(8) 5_666 5_666 ?
C1 O2 Ti1 129.0(4) . . ?
C1 O3 Ti2 130.7(4) . . ?
C11 O4 Ti2 122.3(5) . . ?
C11 O4 Mo1 119.6(5) . 5_666 ?
Ti2 O4 Mo1 109.2(2) . 5_666 ?
C11 O4 Mo1' 126.2(5) . 5_666 ?
Ti2 O4 Mo1' 106.8(2) . 5_666 ?
Mo1 O4 Mo1' 9.78(15) 5_666 5_666 ?
C16 O5 Mo1' 117.4(5) . 5_666 ?
C16 O5 Ti1 125.3(5) . . ?
Mo1' O5 Ti1 110.5(3) 5_666 . ?
C16 O5 Mo1 124.0(4) . 5_666 ?
Ti1 O5 Mo1 107.2(2) . 5_666 ?
C12 O6 Ti1 126.6(5) . . ?
C12 O6 Ti2 127.4(5) . . ?
Ti1 O6 Ti2 103.02(17) . . ?
C9 O9 Ti1 130.4(7) . . ?
C9 O9 Mo2 122.3(7) . . ?
Ti1 O9 Mo2 106.0(2) . . ?
C9 O9' Ti1 159.6(13) . . ?
C15 O10 Ti1 164.2(7) . . ?
Mo2 O11 Mo1 84.2(2) . . ?
Mo1 O12 Mo2 81.8(2) . . ?
Mo1 O12 Mo2 103.8(2) . 5_666 ?
Mo2 O12 Mo2 106.8(2) . 5_666 ?
C10 O13 Ti2 162.5(7) . . ?
C14 O14 Ti2 138.7(10) . . ?
Mo1' O11' Mo2' 81.3(5) . . ?
Mo2' O12' Mo1' 83.7(5) . . ?
C10 O13' Ti2 129.8(11) . . ?
C10 O13' Mo2' 121.0(10) . . ?
Ti2 O13' Mo2' 108.1(6) . . ?
C14 O14' Ti2 155.5(18) . . ?
O2 C1 O3 125.6(5) . . ?
O2 C1 C2 118.4(5) . . ?
O3 C1 C2 116.0(5) . . ?
C7 C2 C4 119.7(6) . . ?
C7 C2 C1 120.2(6) . . ?
C4 C2 C1 120.1(6) . . ?
C16 C3 H3A 109.5 . . ?
C16 C3 H3B 109.5 . . ?
H3A C3 H3B 109.5 . . ?
C16 C3 H3C 109.5 . . ?
H3A C3 H3C 109.5 . . ?
H3B C3 H3C 109.5 . . ?
C2 C4 C6 120.3(7) . . ?
C2 C4 H4 119.9 . . ?
C6 C4 H4 119.9 . . ?
C8 C5 C6 121.0(6) . . ?
C8 C5 Br1 118.9(5) . . ?
C6 C5 Br1 120.1(5) . . ?
C5 C6 C4 119.2(7) . . ?
C5 C6 H6 120.4 . . ?
C4 C6 H6 120.4 . . ?
C2 C7 C8 119.8(6) . . ?
C2 C7 H7 120.1 . . ?
C8 C7 H7 120.1 . . ?
C5 C8 C7 120.0(7) . . ?
C5 C8 H8 120.0 . . ?
C7 C8 H8 120.0 . . ?
O9' C9 C17 103.1(13) . . ?
O9 C9 C17 131.1(12) . . ?
O9' C9 C21 109.2(12) . . ?
O9 C9 C21 113.6(10) . . ?
C17 C9 C21 109.2(12) . . ?
O9 C9 H9 98.1 . . ?
C17 C9 H9 98.1 . . ?
C21 C9 H9 98.1 . . ?
C20 C10 O13 113.0(12) . . ?
C20 C10 O13' 145.0(14) . . ?
C20 C10 C25 117.8(14) . . ?
O13 C10 C25 114.2(13) . . ?
C20 C10 C25' 95.8(13) . . ?
O13' C10 C25' 105.1(17) . . ?
C20 C10 H10 103.1 . . ?
O13 C10 H10 103.1 . . ?
C25 C10 H10 103.1 . . ?
C13 C11 O4 110.4(10) . . ?
C13 C11 H11A 109.6 . . ?
O4 C11 H11A 109.6 . . ?
C13 C11 H11B 109.6 . . ?
O4 C11 H11B 109.6 . . ?
H11A C11 H11B 108.1 . . ?
O6 C12 C19 109.4(8) . . ?
O6 C12 H12A 109.8 . . ?
C19 C12 H12A 109.8 . . ?
O6 C12 H12B 109.8 . . ?
C19 C12 H12B 109.8 . . ?
H12A C12 H12B 108.2 . . ?
C11 C13 H13A 109.5 . . ?
C11 C13 H13B 109.5 . . ?
H13A C13 H13B 109.5 . . ?
C11 C13 H13C 109.5 . . ?
H13A C13 H13C 109.5 . . ?
H13B C13 H13C 109.5 . . ?
C22 C14 O14 118.7(14) . . ?
C22 C14 C23 116.6(15) . . ?
O14 C14 C23 104.7(13) . . ?
C22 C14 O14' 103.4(15) . . ?
C23 C14 O14' 131.4(15) . . ?
C22 C14 H14 105.2 . . ?
O14 C14 H14 105.2 . . ?
C23 C14 H14 105.2 . . ?
C24 C15 O10 111.7(13) . . ?
C24 C15 C18 109.2(14) . . ?
O10 C15 C18 113.7(12) . . ?
C24 C15 H15 107.3 . . ?
O10 C15 H15 107.3 . . ?
C18 C15 H15 107.3 . . ?
C3 C16 O5 110.3(7) . . ?
C3 C16 H16A 109.6 . . ?
O5 C16 H16A 109.6 . . ?
C3 C16 H16B 109.6 . . ?
O5 C16 H16B 109.6 . . ?
H16A C16 H16B 108.1 . . ?
C9 C17 H17A 109.5 . . ?
C9 C17 H17B 109.5 . . ?
H17A C17 H17B 109.5 . . ?
C9 C17 H17C 109.5 . . ?
H17A C17 H17C 109.5 . . ?
H17B C17 H17C 109.5 . . ?
C15 C18 H18A 109.5 . . ?
C15 C18 H18B 109.5 . . ?
H18A C18 H18B 109.5 . . ?
C15 C18 H18C 109.5 . . ?
H18A C18 H18C 109.5 . . ?
H18B C18 H18C 109.5 . . ?
C12 C19 H19A 109.5 . . ?
C12 C19 H19B 109.5 . . ?
H19A C19 H19B 109.5 . . ?
C12 C19 H19C 109.5 . . ?
H19A C19 H19C 109.5 . . ?
H19B C19 H19C 109.5 . . ?
C10 C20 H20A 109.5 . . ?
C10 C20 H20B 109.5 . . ?
H20A C20 H20B 109.5 . . ?
C10 C20 H20C 109.5 . . ?
H20A C20 H20C 109.5 . . ?
H20B C20 H20C 109.5 . . ?
C9 C21 H21A 109.5 . . ?
C9 C21 H21B 109.5 . . ?
H21A C21 H21B 109.5 . . ?
C9 C21 H21C 109.5 . . ?
H21A C21 H21C 109.5 . . ?
H21B C21 H21C 109.5 . . ?
C14 C22 H22A 109.5 . . ?
C14 C22 H22B 109.5 . . ?
H22A C22 H22B 109.5 . . ?
C14 C22 H22C 109.5 . . ?
H22A C22 H22C 109.5 . . ?
H22B C22 H22C 109.5 . . ?
C14 C23 H23A 109.5 . . ?
C14 C23 H23B 109.5 . . ?
H23A C23 H23B 109.5 . . ?
C14 C23 H23C 109.5 . . ?
H23A C23 H23C 109.5 . . ?
H23B C23 H23C 109.5 . . ?
C15 C24 H24A 109.5 . . ?
C15 C24 H24B 109.5 . . ?
H24A C24 H24B 109.5 . . ?
C15 C24 H24C 109.5 . . ?
H24A C24 H24C 109.5 . . ?
H24B C24 H24C 109.5 . . ?
C10 C25 H25A 109.5 . . ?
C10 C25 H25B 109.5 . . ?
H25A C25 H25B 109.5 . . ?
C10 C25 H25C 109.5 . . ?
H25A C25 H25C 109.5 . . ?
H25B C25 H25C 109.5 . . ?
C10 C25' H25D 109.5 . . ?
C10 C25' H25E 109.5 . . ?
H25D C25' H25E 109.5 . . ?
C10 C25' H25F 109.5 . . ?
H25D C25' H25F 109.5 . . ?
H25E C25' H25F 109.5 . . ?

loop_
_geom_bond_atom_site_label_1
_geom_bond_atom_site_label_2
_geom_bond_distance
_geom_bond_site_symmetry_2
_geom_bond_publ_flag
Mo1 O7 1.671(5) . ?
Mo1 O11 1.922(6) . ?
Mo1 O12 1.957(5) . ?
Mo1 O4 2.024(5) 5_666 ?
Mo1 O1 2.225(4) 5_666 ?
Mo1 O5 2.273(5) 5_666 ?
Mo1 Mo2 2.571(2) . ?
Mo1 Ti2 3.257(2) 5_666 ?
Mo2 O8 1.674(10) . ?
Mo2 O11 1.914(5) . ?
Mo2 O12 1.970(5) . ?
Mo2 O9 2.067(6) . ?
Mo2 O1 2.093(4) . ?
Mo2 O12 2.376(5) 5_666 ?
Mo2 Ti1 3.2498(13) . ?
Mo1' O7 1.663(6) . ?
Mo1' O5 1.898(6) 5_666 ?
Mo1' O12' 1.927(13) . ?
Mo1' O11' 1.963(13) . ?
Mo1' O1 2.239(6) 5_666 ?
Mo1' O4 2.374(6) 5_666 ?
Mo1' Mo2' 2.571(5) . ?
Mo1' Ti1 3.153(5) 5_666 ?
Mo2' O8' 1.66(2) . ?
Mo2' O12' 1.924(12) . ?
Mo2' O11' 1.983(13) . ?
Mo2' O1 2.059(4) . ?
Mo2' O13' 2.103(16) . ?
Mo2' O11' 2.364(13) 5_666 ?
Br1 C5 1.889(6) . ?
Ti1 O10 1.721(5) . ?
Ti1 O9' 1.771(15) . ?
Ti1 O5 1.940(4) . ?
Ti1 O6 1.966(4) . ?
Ti1 O9 2.002(6) . ?
Ti1 O1 2.050(4) . ?
Ti1 O2 2.081(4) . ?
Ti1 Ti2 3.1508(16) . ?
Ti2 O14' 1.63(2) . ?
Ti2 O13 1.756(7) . ?
Ti2 O14 1.851(9) . ?
Ti2 O4 1.972(4) . ?
Ti2 O13' 2.006(14) . ?
Ti2 O3 2.055(4) . ?
Ti2 O1 2.056(4) . ?
Ti2 O6 2.059(4) . ?
O2 C1 1.246(7) . ?
O3 C1 1.273(7) . ?
O4 C11 1.469(9) . ?
O5 C16 1.448(8) . ?
O6 C12 1.425(8) . ?
O9 C9 1.385(14) . ?
O9' C9 1.363(18) . ?
O10 C15 1.405(11) . ?
O13 C10 1.399(12) . ?
O14 C14 1.412(15) . ?
O13' C10 1.427(15) . ?
O14' C14 1.50(3) . ?
C1 C2 1.496(8) . ?
C2 C7 1.372(9) . ?
C2 C4 1.379(9) . ?
C3 C16 1.443(13) . ?
C3 H3A 0.9800 . ?
C3 H3B 0.9800 . ?
C3 H3C 0.9800 . ?
C4 C6 1.388(9) . ?
C4 H4 0.9500 . ?
C5 C8 1.358(9) . ?
C5 C6 1.370(9) . ?
C6 H6 0.9500 . ?
C7 C8 1.391(10) . ?
C7 H7 0.9500 . ?
C8 H8 0.9500 . ?
C9 C17 1.402(13) . ?
C9 C21 1.471(12) . ?
C9 H9 1.0000 . ?
C10 C20 1.377(16) . ?
C10 C25 1.430(15) . ?
C10 C25' 1.522(18) . ?
C10 H10 1.0000 . ?
C11 C13 1.412(15) . ?
C11 H11A 0.9900 . ?
C11 H11B 0.9900 . ?
C12 C19 1.473(14) . ?
C12 H12A 0.9900 . ?
C12 H12B 0.9900 . ?
C13 H13A 0.9800 . ?
C13 H13B 0.9800 . ?
C13 H13C 0.9800 . ?
C14 C22 1.393(14) . ?
C14 C23 1.44(2) . ?
C14 H14 1.0000 . ?
C15 C24 1.381(13) . ?
C15 C18 1.41(2) . ?
C15 H15 1.0000 . ?
C16 H16A 0.9900 . ?
C16 H16B 0.9900 . ?
C17 H17A 0.9800 . ?
C17 H17B 0.9800 . ?
C17 H17C 0.9800 . ?
C18 H18A 0.9800 . ?
C18 H18B 0.9800 . ?
C18 H18C 0.9800 . ?
C19 H19A 0.9800 . ?
C19 H19B 0.9800 . ?
C19 H19C 0.9800 . ?
C20 H20A 0.9800 . ?
C20 H20B 0.9800 . ?
C20 H20C 0.9800 . ?
C21 H21A 0.9800 . ?
C21 H21B 0.9800 . ?
C21 H21C 0.9800 . ?
C22 H22A 0.9800 . ?
C22 H22B 0.9800 . ?
C22 H22C 0.9800 . ?
C23 H23A 0.9800 . ?
C23 H23B 0.9800 . ?
C23 H23C 0.9800 . ?
C24 H24A 0.9800 . ?
C24 H24B 0.9800 . ?
C24 H24C 0.9800 . ?
C25 H25A 0.9800 . ?
C25 H25B 0.9800 . ?
C25 H25C 0.9800 . ?
C25' H25D 0.9800 . ?
C25' H25E 0.9800 . ?
C25' H25F 0.9800 . ?

loop_
_geom_torsion_atom_site_label_1
_geom_torsion_atom_site_label_2
_geom_torsion_atom_site_label_3
_geom_torsion_atom_site_label_4
_geom_torsion
_geom_torsion_site_symmetry_1
_geom_torsion_site_symmetry_2
_geom_torsion_site_symmetry_3
_geom_torsion_site_symmetry_4
_geom_torsion_publ_flag
O10 Ti1 O9' C9 168(3) . . . . ?
O5 Ti1 O9' C9 -94(3) . . . . ?
O1 Ti1 O9' C9 -14(3) . . . . ?
O2 Ti1 O9' C9 73(3) . . . . ?
Ti2 Ti1 O9' C9 6(4) . . . . ?
Mo1' Ti1 O9' C9 -59(3) 5_666 . . . ?
O9' Ti1 O10 C15 -35(3) . . . . ?
O5 Ti1 O10 C15 -131(3) . . . . ?
O6 Ti1 O10 C15 136(3) . . . . ?
O9 Ti1 O10 C15 -34(3) . . . . ?
O2 Ti1 O10 C15 52(3) . . . . ?
Ti2 Ti1 O10 C15 128(3) . . . . ?
Mo1' Ti1 O10 C15 -126(3) 5_666 . . . ?
Mo2 Ti1 O10 C15 -24(3) . . . . ?
O14 Ti2 O13 C10 -159(2) . . . . ?
O4 Ti2 O13 C10 101(2) . . . . ?
O3 Ti2 O13 C10 -65(2) . . . . ?
O1 Ti2 O13 C10 22(2) . . . . ?
Ti1 Ti2 O13 C10 6(2) . . . . ?
Mo1 Ti2 O13 C10 64(2) 5_666 . . . ?
O13 Ti2 O14 C14 23.1(14) . . . . ?
O4 Ti2 O14 C14 123.0(14) . . . . ?
O3 Ti2 O14 C14 -67.7(14) . . . . ?
O1 Ti2 O14 C14 -158.2(11) . . . . ?
O6 Ti2 O14 C14 -150.1(14) . . . . ?
Ti1 Ti2 O14 C14 -144.5(13) . . . . ?
Mo1 Ti2 O14 C14 129.2(13) 5_666 . . . ?
O4 Ti2 O14' C14 -146(4) . . . . ?
O13' Ti2 O14' C14 116(4) . . . . ?
O3 Ti2 O14' C14 29(4) . . . . ?
O6 Ti2 O14' C14 -56(4) . . . . ?
Ti1 Ti2 O14' C14 -49(5) . . . . ?
Ti1 O2 C1 O3 -4.7(9) . . . . ?
Ti1 O2 C1 C2 175.8(4) . . . . ?
Ti2 O3 C1 O2 4.4(9) . . . . ?
Ti2 O3 C1 C2 -176.1(4) . . . . ?
O2 C1 C2 C7 174.9(6) . . . . ?
O3 C1 C2 C7 -4.6(9) . . . . ?
O2 C1 C2 C4 -4.5(9) . . . . ?
O3 C1 C2 C4 175.9(6) . . . . ?
C7 C2 C4 C6 0.3(11) . . . . ?
C1 C2 C4 C6 179.7(6) . . . . ?
C8 C5 C6 C4 0.6(12) . . . . ?
Br1 C5 C6 C4 180.0(6) . . . . ?
C2 C4 C6 C5 -0.5(11) . . . . ?
C4 C2 C7 C8 -0.2(11) . . . . ?
C1 C2 C7 C8 -179.6(6) . . . . ?
C6 C5 C8 C7 -0.5(13) . . . . ?
Br1 C5 C8 C7 -179.9(6) . . . . ?
C2 C7 C8 C5 0.3(12) . . . . ?
Ti1 O9' C9 C17 151(3) . . . . ?
Ti1 O9' C9 C21 -93(3) . . . . ?
Ti1 O9 C9 C17 -61.2(18) . . . . ?
Mo2 O9 C9 C17 134.0(14) . . . . ?
Ti1 O9 C9 C21 88.0(13) . . . . ?
Mo2 O9 C9 C21 -76.8(13) . . . . ?
Ti2 O13 C10 C20 -169.2(19) . . . . ?
Ti2 O13 C10 C25 53(3) . . . . ?
Ti2 O13' C10 C20 52(3) . . . . ?
Mo2' O13' C10 C20 -141(2) . . . . ?
Ti2 O13' C10 C25' -73(2) . . . . ?
Mo2' O13' C10 C25' 94(2) . . . . ?
Ti2 O4 C11 C13 114.8(10) . . . . ?
Mo1 O4 C11 C13 -101.6(10) 5_666 . . . ?
Mo1' O4 C11 C13 -93.0(10) 5_666 . . . ?
Ti1 O6 C12 C19 111.2(9) . . . . ?
Ti2 O6 C12 C19 -91.6(9) . . . . ?
Ti2 O14 C14 C22 -90(2) . . . . ?
Ti2 O14 C14 C23 137.8(13) . . . . ?
Ti2 O14' C14 C22 -174(4) . . . . ?
Ti2 O14' C14 C23 40(5) . . . . ?
Ti1 O10 C15 C24 165(2) . . . . ?
Ti1 O10 C15 C18 -71(3) . . . . ?
Mo1' O5 C16 C3 108.2(9) 5_666 . . . ?
Ti1 O5 C16 C3 -103.5(10) . . . . ?
Mo1 O5 C16 C3 100.0(10) 5_666 . . . ?
